data_4062981
_journal_name_full Organometallics
_journal_paper_doi 10.1021/om0498089
_journal_year 2004
_chemical_formula_moiety 'C29 H32 Cl2 N5 Zr'
_chemical_formula_sum 'C29 H32 Cl2 N5 Zr'
_chemical_formula_weight 612.72
_space_group_IT_number 14
_symmetry_cell_setting monoclinic
_symmetry_space_group_name_Hall '-P 2yn'
_symmetry_space_group_name_H-M 'P 1 21/n 1'
_cell_angle_alpha 90.00
_cell_angle_beta 91.78(3)
_cell_angle_gamma 90.00
_cell_formula_units_Z 4
_cell_length_a 8.220(6)
_cell_length_b 31.73(4)
_cell_length_c 10.891(10)
_cell_measurement_temperature 173(2)
_cell_volume 2839(5)
_diffrn_ambient_temperature 173(2)
_exptl_crystal_density_diffrn 1.433
_cod_depositor_comments
;
The following automatic conversions were performed:
'_symmetry_cell_setting' value 'Monoclinic' changed to 'monoclinic'
according to '/home/saulius/struct/CIF-dictionaries/cif_core.dic'
dictionary named 'cif_core.dic' version 2.4.1 from 2010-06-29.

Automatic conversion script
Id: cif_fix_enum 1527 2010-12-29 10:47:43Z saulius 
;
_cod_original_sg_symbol_H-M 'P 21/n'
_cod_database_code 4062981

loop_
_symmetry_equiv_pos_as_xyz
'x, y, z'
'-x+1/2, y+1/2, -z+1/2'
'-x, -y, -z'
'x-1/2, -y-1/2, z-1/2'

loop_
_atom_site_label
_atom_site_type_symbol
_atom_site_fract_x
_atom_site_fract_y
_atom_site_fract_z
_atom_site_U_iso_or_equiv
_atom_site_adp_type
_atom_site_occupancy
_atom_site_symmetry_multiplicity
_atom_site_calc_flag
_atom_site_refinement_flags
_atom_site_disorder_assembly
_atom_site_disorder_group
C1 C 0.4425(6) 0.56940(17) 0.4590(5) 0.0301(11) Uani 1 1 d . . .
C2 C 0.6034(7) 0.5227(2) 0.3623(6) 0.0413(14) Uani 1 1 d . . .
H2 H 0.6361 0.5008 0.3090 0.050 Uiso 1 1 calc R . .
C3 C 0.6989(7) 0.5449(2) 0.4414(6) 0.0415(14) Uani 1 1 d . . .
H3 H 0.8131 0.5416 0.4542 0.050 Uiso 1 1 calc R . .
C4 C 0.6619(6) 0.6015(2) 0.5955(5) 0.0363(12) Uani 1 1 d . . .
H4A H 0.7812 0.6046 0.5893 0.044 Uiso 1 1 calc R . .
H4B H 0.6399 0.5894 0.6770 0.044 Uiso 1 1 calc R . .
C5 C 0.5830(6) 0.64444(17) 0.5850(5) 0.0304(11) Uani 1 1 d . . .
H5A H 0.6401 0.6644 0.6413 0.036 Uiso 1 1 calc R . .
H5B H 0.5921 0.6551 0.5001 0.036 Uiso 1 1 calc R . .
C6 C 0.3073(7) 0.5234(2) 0.2998(5) 0.0382(13) Uani 1 1 d . . .
H6A H 0.3114 0.4923 0.2948 0.046 Uiso 1 1 calc R . .
H6B H 0.3149 0.5347 0.2154 0.046 Uiso 1 1 calc R . .
C7 C 0.1452(7) 0.53666(18) 0.3519(5) 0.0353(12) Uani 1 1 d . . .
H7A H 0.0567 0.5224 0.3043 0.042 Uiso 1 1 calc R . .
H7B H 0.1413 0.5265 0.4377 0.042 Uiso 1 1 calc R . .
C8 C 0.3711(6) 0.66682(17) 0.7201(5) 0.0279(10) Uani 1 1 d . . .
C9 C 0.2865(7) 0.64971(18) 0.8154(5) 0.0359(12) Uani 1 1 d . . .
H9 H 0.2596 0.6206 0.8136 0.043 Uiso 1 1 calc R . .
C10 C 0.2397(7) 0.6743(2) 0.9146(5) 0.0384(13) Uani 1 1 d . . .
H10 H 0.1818 0.6616 0.9791 0.046 Uiso 1 1 calc R . .
C11 C 0.2761(7) 0.71673(19) 0.9205(5) 0.0372(12) Uani 1 1 d . . .
C12 C 0.3654(7) 0.73372(18) 0.8270(5) 0.0375(12) Uani 1 1 d . . .
H12 H 0.3950 0.7626 0.8305 0.045 Uiso 1 1 calc R . .
C13 C 0.4124(7) 0.70961(18) 0.7291(5) 0.0355(12) Uani 1 1 d . . .
H13 H 0.4740 0.7222 0.6664 0.043 Uiso 1 1 calc R . .
C14 C 0.2151(7) 0.7436(2) 1.0227(6) 0.0445(15) Uani 1 1 d . . .
H14A H 0.1251 0.7612 0.9916 0.067 Uiso 1 1 calc R . .
H14B H 0.3035 0.7616 1.0547 0.067 Uiso 1 1 calc R . .
H14C H 0.1768 0.7254 1.0887 0.067 Uiso 1 1 calc R . .
C15 C 0.0424(6) 0.59771(19) 0.2406(5) 0.0325(11) Uani 1 1 d . . .
C16 C -0.0254(6) 0.6382(2) 0.2358(5) 0.0371(13) Uani 1 1 d . . .
H16 H -0.0196 0.6551 0.3078 0.045 Uiso 1 1 calc R . .
C17 C -0.1002(7) 0.6546(2) 0.1310(6) 0.0410(13) Uani 1 1 d . . .
H17 H -0.1445 0.6823 0.1334 0.049 Uiso 1 1 calc R . .
C18 C -0.1123(7) 0.6318(2) 0.0221(6) 0.0428(14) Uani 1 1 d . . .
C19 C -0.0423(7) 0.5913(2) 0.0243(6) 0.0435(14) Uani 1 1 d . . .
H19 H -0.0459 0.5747 -0.0484 0.052 Uiso 1 1 calc R . .
C20 C 0.0312(7) 0.5753(2) 0.1295(5) 0.0401(13) Uani 1 1 d . . .
H20 H 0.0764 0.5477 0.1268 0.048 Uiso 1 1 calc R . .
C21 C -0.1933(9) 0.6495(3) -0.0933(6) 0.062(2) Uani 1 1 d . . .
H21A H -0.1994 0.6803 -0.0868 0.093 Uiso 1 1 calc R . .
H21B H -0.3034 0.6379 -0.1032 0.093 Uiso 1 1 calc R . .
H21C H -0.1296 0.6419 -0.1645 0.093 Uiso 1 1 calc R . .
C22 C 0.3381(7) 0.70115(19) 0.3746(6) 0.0410(13) Uani 1 1 d . . .
H22 H 0.2848 0.7132 0.4423 0.049 Uiso 1 1 calc R . .
C23 C 0.4248(8) 0.7271(2) 0.2994(6) 0.0497(16) Uani 1 1 d . . .
H23 H 0.4294 0.7565 0.3144 0.060 Uiso 1 1 calc R . .
C24 C 0.5044(8) 0.7099(3) 0.2029(7) 0.0544(18) Uani 1 1 d . . .
H24 H 0.5691 0.7271 0.1523 0.065 Uiso 1 1 calc R . .
C25 C 0.4895(7) 0.6676(2) 0.1801(6) 0.0485(16) Uani 1 1 d . . .
H25 H 0.5409 0.6552 0.1120 0.058 Uiso 1 1 calc R . .
C26 C 0.3994(6) 0.6434(2) 0.2569(5) 0.0375(13) Uani 1 1 d . . .
H26 H 0.3881 0.6142 0.2399 0.045 Uiso 1 1 calc R . .
N1 N 0.4471(5) 0.53846(16) 0.3746(4) 0.0355(10) Uani 1 1 d . . .
N2 N 0.6014(5) 0.57285(15) 0.4997(4) 0.0312(10) Uani 1 1 d . . .
N3 N 0.1128(5) 0.58244(14) 0.3507(4) 0.0302(9) Uani 1 1 d . . .
N4 N 0.4102(5) 0.64187(14) 0.6161(4) 0.0295(9) Uani 1 1 d . . .
N5 N 0.3258(5) 0.65939(16) 0.3558(4) 0.0332(10) Uani 1 1 d . . .
Cl1 Cl 0.02028(15) 0.66970(5) 0.55242(13) 0.0368(3) Uani 1 1 d . . .
Cl2 Cl 0.10544(15) 0.56309(4) 0.65596(13) 0.0351(3) Uani 1 1 d . . .
Zr1 Zr 0.22007(5) 0.613944(16) 0.51017(5) 0.02724(19) Uani 1 1 d . . .
C51 C 0.6546(10) 0.5053(4) 0.0447(7) 0.071(2) Uani 1 1 d . . .
H51 H 0.7635 0.5090 0.0747 0.085 Uiso 1 1 calc R . .
C50 C 0.5891(11) 0.4663(3) 0.0409(8) 0.077(3) Uani 1 1 d . . .
H50 H 0.6502 0.4428 0.0705 0.093 Uiso 1 1 calc R . .
C52 C 0.5673(12) 0.5393(3) 0.0065(9) 0.076(3) Uani 1 1 d . . .
H52 H 0.6132 0.5667 0.0121 0.092 Uiso 1 1 calc R . .

loop_
_atom_site_aniso_label
_atom_site_aniso_U_11
_atom_site_aniso_U_22
_atom_site_aniso_U_33
_atom_site_aniso_U_23
_atom_site_aniso_U_13
_atom_site_aniso_U_12
C1 0.025(2) 0.033(3) 0.032(3) -0.005(2) 0.005(2) 0.005(2)
C2 0.033(3) 0.047(4) 0.044(3) -0.010(3) 0.007(2) 0.012(2)
C3 0.029(3) 0.050(4) 0.046(3) -0.002(3) 0.008(2) 0.016(2)
C4 0.023(2) 0.049(3) 0.037(3) -0.005(3) 0.000(2) 0.003(2)
C5 0.023(2) 0.035(3) 0.033(3) -0.004(2) 0.002(2) -0.004(2)
C6 0.037(3) 0.043(3) 0.035(3) -0.008(3) 0.003(2) 0.004(2)
C7 0.033(3) 0.036(3) 0.037(3) -0.006(2) 0.002(2) -0.006(2)
C8 0.019(2) 0.033(3) 0.031(3) 0.000(2) 0.0010(19) -0.0001(19)
C9 0.039(3) 0.032(3) 0.037(3) -0.002(2) 0.003(2) -0.008(2)
C10 0.033(3) 0.053(4) 0.029(3) 0.003(3) 0.004(2) -0.013(2)
C11 0.031(3) 0.045(3) 0.036(3) -0.008(3) 0.002(2) 0.006(2)
C12 0.047(3) 0.031(3) 0.034(3) -0.005(2) 0.004(2) -0.002(2)
C13 0.039(3) 0.032(3) 0.036(3) 0.003(2) 0.009(2) -0.005(2)
C14 0.039(3) 0.054(4) 0.041(3) -0.011(3) -0.003(3) 0.014(3)
C15 0.022(2) 0.045(3) 0.031(3) -0.003(2) 0.001(2) -0.003(2)
C16 0.028(3) 0.049(4) 0.034(3) 0.001(3) -0.001(2) -0.002(2)
C17 0.033(3) 0.045(4) 0.045(3) 0.006(3) -0.002(2) -0.008(2)
C18 0.028(3) 0.062(4) 0.039(3) 0.004(3) -0.006(2) -0.013(3)
C19 0.036(3) 0.052(4) 0.043(3) -0.005(3) -0.002(3) -0.015(3)
C20 0.034(3) 0.048(4) 0.038(3) -0.006(3) -0.001(2) -0.007(2)
C21 0.054(4) 0.088(6) 0.042(4) 0.016(4) -0.012(3) -0.018(4)
C22 0.042(3) 0.040(3) 0.041(3) -0.001(3) -0.005(3) -0.003(2)
C23 0.042(3) 0.051(4) 0.055(4) 0.011(3) -0.009(3) -0.008(3)
C24 0.036(3) 0.070(5) 0.057(4) 0.018(4) 0.003(3) -0.014(3)
C25 0.033(3) 0.071(5) 0.041(3) 0.012(3) 0.005(3) -0.002(3)
C26 0.025(3) 0.046(3) 0.041(3) -0.004(3) 0.002(2) 0.001(2)
N1 0.029(2) 0.043(3) 0.035(2) -0.004(2) 0.0048(19) 0.0086(19)
N2 0.024(2) 0.035(2) 0.034(2) -0.0026(19) 0.0038(18) 0.0056(17)
N3 0.025(2) 0.033(2) 0.033(2) -0.0035(19) -0.0015(17) 0.0004(17)
N4 0.022(2) 0.034(2) 0.033(2) -0.0022(19) 0.0038(17) -0.0006(16)
N5 0.021(2) 0.045(3) 0.033(2) -0.002(2) 0.0002(17) -0.0034(18)
Cl1 0.0276(6) 0.0410(8) 0.0418(7) -0.0048(6) 0.0028(5) 0.0079(5)
Cl2 0.0288(6) 0.0364(7) 0.0405(7) -0.0018(6) 0.0058(5) -0.0040(5)
Zr1 0.0179(3) 0.0325(3) 0.0315(3) -0.0038(2) 0.00269(19) 0.00044(17)
C51 0.051(4) 0.112(8) 0.050(4) -0.002(5) 0.005(3) -0.015(5)
C50 0.073(6) 0.095(7) 0.067(5) 0.028(5) 0.029(4) 0.028(5)
C52 0.088(6) 0.063(5) 0.080(6) -0.016(5) 0.044(5) -0.024(5)

loop_
_geom_bond_atom_site_label_1
_geom_bond_atom_site_label_2
_geom_bond_distance
_geom_bond_site_symmetry_2
_geom_bond_publ_flag
C1 N1 1.346(7) . ?
C1 N2 1.370(7) . ?
C1 Zr1 2.391(5) . ?
C2 C3 1.346(9) . ?
C2 N1 1.388(7) . ?
C3 N2 1.367(7) . ?
C4 N2 1.460(7) . ?
C4 C5 1.511(8) . ?
C5 N4 1.472(6) . ?
C6 N1 1.468(7) . ?
C6 C7 1.523(8) . ?
C7 N3 1.477(7) . ?
C8 C9 1.379(8) . ?
C8 C13 1.402(8) . ?
C8 N4 1.427(7) . ?
C9 C10 1.395(8) . ?
C10 C11 1.381(8) . ?
C11 C12 1.382(8) . ?
C11 C14 1.501(8) . ?
C12 C13 1.378(8) . ?
C15 C16 1.401(8) . ?
C15 N3 1.402(7) . ?
C15 C20 1.405(8) . ?
C16 C17 1.382(8) . ?
C17 C18 1.391(9) . ?
C18 C19 1.407(10) . ?
C18 C21 1.512(9) . ?
C19 C20 1.377(9) . ?
C22 N5 1.344(8) . ?
C22 C23 1.375(9) . ?
C23 C24 1.369(10) . ?
C24 C25 1.370(11) . ?
C25 C26 1.370(9) . ?
C26 N5 1.350(7) . ?
N3 Zr1 2.167(4) . ?
N4 Zr1 2.109(4) . ?
N5 Zr1 2.398(5) . ?
Cl1 Zr1 2.467(2) . ?
Cl2 Zr1 2.471(2) . ?
C51 C50 1.351(13) . ?
C51 C52 1.354(13) . ?
C50 C52 1.382(12) 3_665 ?
C52 C50 1.382(12) 3_665 ?
